data_4332612
loop_
_publ_author_name
'Veltman, Thomas R.'
'Stover, Adam K.'
'Narducci Sarjeant, Amy'
'Ok, Kang Min'
'Halasyamani, P. Shiv'
'Norquist, Alexander J.'

_publ_section_title
;
 Directed Synthesis of Noncentrosymmetric Molybdates Using Composition
 Space Analysis
;
_journal_issue 14
_journal_name_full 'Inorganic Chemistry'
_journal_page_first 5529
_journal_page_last 5537
_journal_paper_doi 10.1021/ic060558t
_journal_volume 45
_journal_year 2006
_chemical_compound_source
;
?
;
_chemical_formula_moiety ' C14 H34 Mo8 N4 O27 '
_chemical_formula_sum 'C14 H34 Mo8 N4 O27'
_chemical_formula_weight 1457.95
_chemical_name_systematic
; 
? 
;
_space_group_IT_number 60
_symmetry_cell_setting orthorhombic
_symmetry_space_group_name_Hall '-P 2n 2ab'
_symmetry_space_group_name_H-M 'P b c n'
_atom_sites_solution_hydrogens geom
_atom_sites_solution_primary direct
_audit_creation_date 06-13-01
_audit_creation_method CRYSTALS_ver_12-03-99
_cell_angle_alpha 90
_cell_angle_beta 90
_cell_angle_gamma 90
_cell_formula_units_Z 4
_cell_length_a 12.7611(8)
_cell_length_b 16.2554(12)
_cell_length_c 15.6322(11)
_cell_measurement_reflns_used 10105
_cell_measurement_temperature 110
_cell_measurement_theta_max 10.28546
_cell_measurement_theta_min 0.62258
_cell_volume 3242.7(4)
_computing_cell_refinement 'CrysAlis RED '
_computing_data_collection 'CrysAlis CCD (Oxford Diffraction, 2004)'
_computing_data_reduction 'CrysAlis RED (Oxford Diffraction, 2004)'
_computing_molecular_graphics
; 
 CAMERON (Watkin et al 1996) 
;
_computing_publication_material
; 
 CRYSTALS (Watkin et al 2003) 
;
_computing_structure_refinement
; 
 CRYSTALS (Watkin et al 2003) 
;
_computing_structure_solution 'SIR92 (Altomare et al., 1994)'
_diffrn_ambient_temperature 110(2)
_diffrn_measured_fraction_theta_full 0.995
_diffrn_measured_fraction_theta_max 0.981
_diffrn_measurement_device_type
; 
CrysAlis CCD
;
_diffrn_measurement_method \w
_diffrn_radiation_monochromator graphite
_diffrn_radiation_type 'Mo K\a'
_diffrn_radiation_wavelength 0.71073
_diffrn_reflns_av_R_equivalents 0.02
_diffrn_reflns_limit_h_max 18
_diffrn_reflns_limit_h_min -17
_diffrn_reflns_limit_k_max 23
_diffrn_reflns_limit_k_min -23
_diffrn_reflns_limit_l_max 22
_diffrn_reflns_limit_l_min -22
_diffrn_reflns_number 54098
_diffrn_reflns_theta_full 29.345
_diffrn_reflns_theta_max 30.568
_diffrn_reflns_theta_min 4.060
_diffrn_standards_decay_% 0.00
_diffrn_standards_interval_count 0
_diffrn_standards_interval_time 0
_diffrn_standards_number 0
_exptl_absorpt_coefficient_mu 3.101
_exptl_absorpt_correction_T_max 0.47
_exptl_absorpt_correction_T_min 0.30
_exptl_absorpt_correction_type analytical
_exptl_absorpt_process_details
;
Multifaceted crystal model (Clark & Reid 1995)
;
_exptl_crystal_colour ' colorless '
_exptl_crystal_density_diffrn 2.986
_exptl_crystal_description ' block '
_exptl_crystal_F_000 2792
_exptl_crystal_size_max 0.40
_exptl_crystal_size_mid 0.38
_exptl_crystal_size_min 0.24
_refine_diff_density_max 1.26
_refine_diff_density_min -0.83
_refine_ls_extinction_coef 83(2)
_refine_ls_extinction_method 'Larson 1970 Crystallographic Computing eq 22'
_refine_ls_goodness_of_fit_ref 0.8332
_refine_ls_hydrogen_treatment mixed
_refine_ls_matrix_type full
_refine_ls_number_parameters 243
_refine_ls_number_reflns 3153
_refine_ls_number_restraints 2
_refine_ls_R_factor_all 0.0348
_refine_ls_R_factor_gt 0.0210
_refine_ls_shift/su_max 0.001293
_refine_ls_structure_factor_coef Fsqd
_refine_ls_weighting_details
;
 Method, part 1, Chebychev polynomial, (Watkin, 1994, Prince, 1982) 
 [weight] = 1.0/[A~0~*T~0~(x)+A~1~*T~1~(x) ... +A~n-1~]*T~n-1~(x)] 
 where A~i~ are the Chebychev coefficients listed below and x= Fcalc/Fmax 
 Method = Robust Weighting (Prince, 1982) 
 W = [weight] * [1-(deltaF/6*sigmaF)^2^]^2^ 
 A~i~ are: 
 32.2 52.4 34.5 16.0 6.96 
;
_refine_ls_weighting_scheme calc
_refine_ls_wR_factor_all 0.0440
_refine_ls_wR_factor_gt 0.0426
_refine_ls_wR_factor_ref 0.0426
_reflns_limit_h_max 18
_reflns_limit_h_min 0
_reflns_limit_k_max 23
_reflns_limit_k_min 0
_reflns_limit_l_max 22
_reflns_limit_l_min 0
_reflns_number_gt 3153
_reflns_number_total 4896
_reflns_threshold_expression I>3.00u(I)
_cod_data_source_file ic060558tsup1.cif
_cod_data_source_block Compound-2
_cod_depositor_comments
;
The following automatic conversions were performed:

'_symmetry_cell_setting' value 'Orthorhombic' changed to
'orthorhombic' according to
/home/saulius/struct/CIF-dictionaries/cif_core.dic dictionary named
'cif_core.dic' version 2.4.2 from 2011-04-26.

Automatic conversion script
Id: cif_fix_values 1891 2012-01-12 08:04:46Z andrius 
;
_cod_original_sg_symbol_H-M 'P b c n '
_cod_original_formula_sum ' C14 H34 Mo8 N4 O27 '
_cod_database_code 4332612

loop_
_symmetry_equiv_pos_as_xyz
x,y,z
-x,-y,-z
-x+1/2,y+1/2,z
x+1/2,-y+1/2,-z
x,-y,z+1/2
-x,y,-z+1/2
-x+1/2,-y+1/2,z+1/2
x+1/2,y+1/2,-z+1/2

loop_
_atom_site_label
_atom_site_type_symbol
_atom_site_fract_x
_atom_site_fract_y
_atom_site_fract_z
_atom_site_U_iso_or_equiv
_atom_site_occupancy
_atom_site_adp_type
_atom_site_refinement_flags_posn
_atom_site_refinement_flags_adp
Mo1 Mo 0.736527(19) -0.046442(18) 0.378819(15) 0.0072 1.0000 Uani . .
Mo2 Mo 0.63144(2) -0.186873(15) 0.257902(18) 0.0064 1.0000 Uani . .
Mo3 Mo 0.63693(2) 0.092588(15) 0.256610(18) 0.0068 1.0000 Uani . .
Mo4 Mo 0.531653(19) -0.044416(17) 0.138727(15) 0.0061 1.0000 Uani . .
O1 O 0.83781(17) -0.04938(15) 0.30724(14) 0.0109 1.0000 Uani . .
O2 O 0.79687(18) -0.04812(16) 0.47689(14) 0.0117 1.0000 Uani . .
O3 O 0.69376(17) -0.15898(13) 0.36354(15) 0.0087 1.0000 Uani . .
O4 O 0.69754(18) 0.06572(13) 0.36379(15) 0.0096 1.0000 Uani . .
O5 O 0.60652(16) -0.04314(14) 0.26268(13) 0.0081 1.0000 Uani . .
O6 O 0.42665(17) -0.04720(15) 0.06639(13) 0.0093 1.0000 Uani . .
O7 O 0.73457(18) -0.17464(15) 0.18907(15) 0.0114 1.0000 Uani . .
O8 O 0.61465(17) -0.28991(14) 0.26964(16) 0.0115 1.0000 Uani . .
O9 O 0.52043(16) -0.16072(14) 0.17179(15) 0.0076 1.0000 Uani . .
O10 O 0.74115(18) 0.08687(15) 0.18913(15) 0.0114 1.0000 Uani . .
O11 O 0.61263(17) 0.19536(14) 0.27066(16) 0.0109 1.0000 Uani . .
O12 O 0.52467(18) 0.07125(14) 0.16934(15) 0.0085 1.0000 Uani . .
O13 O 0.64153(17) -0.05011(15) 0.07861(13) 0.0107 1.0000 Uani . .
O14 O 0.000000(10) -0.0568(2) -0.250000(10) 0.0220 1.0000 Uani S T
N1 N 0.0216(2) 0.25002(17) -0.08911(17) 0.0112 1.0000 Uani . .
N2 N 0.1289(2) 0.04705(17) -0.11969(17) 0.0108 1.0000 Uani . .
C1 C 0.0221(3) 0.17228(19) -0.1408(2) 0.0101 1.0000 Uani . .
C2 C 0.0434(2) 0.09896(19) -0.0811(2) 0.0090 1.0000 Uani . .
C3 C -0.0602(3) 0.2435(2) -0.0198(2) 0.0155 1.0000 Uani . .
C4 C -0.0246(3) 0.1765(2) 0.0437(2) 0.0134 1.0000 Uani . .
C5 C 0.1276(3) 0.2677(2) -0.0512(2) 0.0129 1.0000 Uani . .
C6 C 0.1631(3) 0.19325(19) 0.0010(2) 0.0112 1.0000 Uani . .
C7 C 0.0724(3) 0.1320(2) 0.0078(2) 0.0104 1.0000 Uani . .
H1 H -0.054206(10) -0.0894(2) -0.218643(10) 0.0255 1.0000 Uiso R .
H2 H 0.0040(2) 0.29683(17) -0.12781(17) 0.0135 1.0000 Uiso R .
H3 H -0.0478(3) 0.16481(19) -0.1694(2) 0.0121 1.0000 Uiso R .
H4 H 0.0779(3) 0.17521(19) -0.1854(2) 0.0121 1.0000 Uiso R .
H5 H -0.0201(2) 0.06356(19) -0.0744(2) 0.0109 1.0000 Uiso R .
H6 H -0.1293(3) 0.2279(2) -0.0455(2) 0.0186 1.0000 Uiso R .
H7 H -0.0671(3) 0.2972(2) 0.0104(2) 0.0186 1.0000 Uiso R .
H8 H -0.0825(3) 0.1360(2) 0.0520(2) 0.0161 1.0000 Uiso R .
H9 H -0.0066(3) 0.2025(2) 0.0997(2) 0.0161 1.0000 Uiso R .
H10 H 0.1791(3) 0.2784(2) -0.0982(2) 0.0155 1.0000 Uiso R .
H11 H 0.1232(3) 0.3171(2) -0.0133(2) 0.0155 1.0000 Uiso R .
H12 H 0.2238(3) 0.16631(19) -0.0278(2) 0.0134 1.0000 Uiso R .
H13 H 0.1841(3) 0.21147(19) 0.0597(2) 0.0134 1.0000 Uiso R .
H14 H 0.0946(3) 0.0860(2) 0.0456(2) 0.0126 1.0000 Uiso R .
H15 H 0.1436(2) -0.00083(17) -0.08143(17) 0.0129 1.0000 Uiso R .
H16 H 0.1060(2) 0.02678(17) -0.17708(17) 0.0129 1.0000 Uiso R .
H17 H 0.1939(2) 0.08094(17) -0.12612(17) 0.0129 1.0000 Uiso R .

loop_
_atom_site_aniso_label
_atom_site_aniso_U_11
_atom_site_aniso_U_22
_atom_site_aniso_U_33
_atom_site_aniso_U_23
_atom_site_aniso_U_13
_atom_site_aniso_U_12
Mo1 0.00628(11) 0.00742(11) 0.00793(10) -0.00006(11) -0.00092(8) 0.00001(10)
Mo2 0.00626(11) 0.00595(11) 0.00710(12) 0.00007(9) 0.00027(9) 0.00061(9)
Mo3 0.00624(11) 0.00556(11) 0.00868(12) 0.00024(10) -0.00020(9) -0.00025(9)
Mo4 0.00587(11) 0.00616(11) 0.00615(10) 0.00032(10) 0.00046(8) -0.00028(10)
O1 0.0092(10) 0.0132(10) 0.0102(9) 0.0009(10) 0.0016(8) 0.0008(9)
O2 0.0124(10) 0.0123(10) 0.0104(10) -0.0020(10) -0.0021(8) 0.0004(10)
O3 0.0072(10) 0.0095(10) 0.0095(11) 0.0000(9) -0.0004(8) -0.0004(8)
O4 0.0096(11) 0.0091(11) 0.0101(11) -0.0015(8) -0.0009(9) -0.0003(8)
O5 0.0068(9) 0.0061(9) 0.0113(9) -0.0011(9) 0.0002(8) 0.0001(8)
O6 0.0090(9) 0.0110(9) 0.0081(9) 0.0007(9) -0.0003(7) 0.0007(9)
O7 0.0106(11) 0.0129(11) 0.0106(11) 0.0008(9) 0.0020(9) -0.0004(9)
O8 0.0113(11) 0.0106(11) 0.0127(11) 0.0009(9) 0.0001(9) 0.0006(8)
O9 0.0068(11) 0.0082(9) 0.0078(10) 0.0008(8) -0.0008(8) -0.0012(8)
O10 0.0098(11) 0.0120(11) 0.0125(11) -0.0022(9) -0.0008(9) 0.0002(9)
O11 0.0111(11) 0.0080(10) 0.0137(12) 0.0004(9) -0.0009(9) 0.0007(8)
O12 0.0098(11) 0.0072(9) 0.0085(10) 0.0002(8) -0.0007(8) 0.0003(8)
O13 0.0103(10) 0.0109(10) 0.0109(10) 0.0016(10) 0.0021(8) -0.0003(10)
O14 0.0190(17) 0.0141(17) 0.033(2) 0.0000 0.0129(15) 0.0000
N1 0.0134(14) 0.0116(12) 0.0088(12) 0.0009(10) -0.0023(10) 0.0017(10)
N2 0.0110(12) 0.0096(11) 0.0116(11) -0.0006(11) 0.0033(9) 0.0018(11)
C1 0.0125(15) 0.0086(13) 0.0090(14) -0.0002(11) -0.0017(11) 0.0019(11)
C2 0.0068(14) 0.0100(14) 0.0103(14) -0.0012(11) -0.0004(11) 0.0016(11)
C3 0.0142(15) 0.0174(16) 0.0149(16) -0.0025(13) 0.0014(13) 0.0055(13)
C4 0.0133(16) 0.0147(15) 0.0123(15) -0.0020(12) 0.0024(12) -0.0015(12)
C5 0.0133(15) 0.0124(14) 0.0129(14) -0.0001(12) -0.0046(12) -0.0028(12)
C6 0.0117(14) 0.0110(14) 0.0109(14) -0.0002(12) -0.0028(12) 0.0036(11)
C7 0.0109(14) 0.0107(14) 0.0096(14) 0.0004(12) -0.0011(11) -0.0004(11)

loop_
_atom_type_symbol
_atom_type_scat_dispersion_real
_atom_type_scat_dispersion_imag
_atom_type_scat_Cromer_Mann_a1
_atom_type_scat_Cromer_Mann_b1
_atom_type_scat_Cromer_Mann_a2
_atom_type_scat_Cromer_Mann_b2
_atom_type_scat_Cromer_Mann_a3
_atom_type_scat_Cromer_Mann_b3
_atom_type_scat_Cromer_Mann_a4
_atom_type_scat_Cromer_Mann_b4
_atom_type_scat_Cromer_Mann_c
_atom_type_scat_source
'Mo  ' -1.6832 0.6857 3.7025 0.2772 17.2356 1.0958 12.8876 11.0040 3.7429 61.6584 4.3875 International_Tables_Vol_IV_Table_2.2B
'O   ' 0.0106 0.0060 3.0485 13.2771 2.2868 5.7011 1.5463 0.3239 0.8670 32.9089 0.2508 International_Tables_Vol_IV_Table_2.2B
'C   ' 0.0033 0.0016 2.3100 20.8439 1.0200 10.2075 1.5886 0.5687 0.8650 51.6512 0.2156 International_Tables_Vol_IV_Table_2.2B
'N   ' 0.0061 0.0033 12.2126 0.0057 3.1322 9.8933 2.0125 28.9975 1.1663 0.5826 -11.5290 International_Tables_Vol_IV_Table_2.2B
'H   ' 0.0000 0.0000 0.4930 10.5109 0.3229 26.1257 0.1402 3.1424 0.0408 57.7998 0.0030 International_Tables_Vol_IV_Table_2.2B

loop_
_geom_angle_atom_site_label_1
_geom_angle_site_symmetry_1
_geom_angle_atom_site_label_2
_geom_angle_atom_site_label_3
_geom_angle_site_symmetry_3
_geom_angle
_geom_angle_publ_flag
O1 . Mo1 O2 . 104.18(11) yes
O1 . Mo1 O3 . 96.12(11) yes
O2 . Mo1 O3 . 102.90(11) yes
O1 . Mo1 O4 . 98.25(11) yes
O2 . Mo1 O4 . 104.04(11) yes
O3 . Mo1 O4 . 145.17(9) yes
O1 . Mo1 O5 . 91.57(9) yes
O2 . Mo1 O5 . 164.25(9) yes
O3 . Mo1 O5 . 74.80(9) yes
O1 . Mo1 O6 6_655 161.38(9) yes
O2 . Mo1 O6 6_655 94.31(9) yes
O3 . Mo1 O6 6_655 77.27(9) yes
O4 . Mo1 O5 . 73.26(9) yes
O4 . Mo1 O6 6_655 79.08(9) yes
O5 . Mo1 O6 6_655 69.95(7) yes
O3 . Mo2 O5 . 77.95(8) yes
O3 . Mo2 O7 . 101.42(10) yes
O5 . Mo2 O7 . 90.48(10) yes
O3 . Mo2 O8 . 101.28(11) yes
O5 . Mo2 O8 . 162.98(9) yes
O7 . Mo2 O8 . 106.23(11) yes
O3 . Mo2 O9 . 146.72(9) yes
O5 . Mo2 O9 . 73.46(8) yes
O7 . Mo2 O9 . 95.55(10) yes
O3 . Mo2 O9 6_655 83.75(9) yes
O5 . Mo2 O9 6_655 71.57(7) yes
O7 . Mo2 O9 6_655 160.03(10) yes
O8 . Mo2 O9 . 101.13(10) yes
O8 . Mo2 O9 6_655 91.42(9) yes
O9 . Mo2 O9 6_655 71.40(10) yes
O4 . Mo3 O5 . 78.85(8) yes
O4 . Mo3 O10 . 102.51(11) yes
O5 . Mo3 O10 . 96.19(10) yes
O4 . Mo3 O11 . 100.67(11) yes
O5 . Mo3 O11 . 157.33(9) yes
O10 . Mo3 O11 . 105.93(11) yes
O4 . Mo3 O12 . 148.35(9) yes
O5 . Mo3 O12 . 74.65(8) yes
O10 . Mo3 O12 . 97.30(10) yes
O4 . Mo3 O12 6_655 83.72(9) yes
O5 . Mo3 O12 6_655 71.78(7) yes
O10 . Mo3 O12 6_655 165.36(10) yes
O11 . Mo3 O12 . 97.26(10) yes
O11 . Mo3 O12 6_655 85.60(9) yes
O12 . Mo3 O12 6_655 71.85(10) yes
O5 . Mo4 O5 6_655 75.09(8) yes
O5 . Mo4 O6 . 156.39(9) yes
O5 6_655 Mo4 O6 . 81.33(9) yes
O5 . Mo4 O9 . 78.79(9) yes
O5 6_655 Mo4 O9 . 77.32(9) yes
O6 . Mo4 O9 . 95.11(10) yes
O5 . Mo4 O12 . 77.88(9) yes
O5 6_655 Mo4 O12 . 78.15(9) yes
O6 . Mo4 O12 . 98.56(11) yes
O5 . Mo4 O13 . 97.60(9) yes
O5 6_655 Mo4 O13 . 172.22(9) yes
O6 . Mo4 O13 . 105.89(10) yes
O9 . Mo4 O12 . 149.67(9) yes
O9 . Mo4 O13 . 98.86(10) yes
O12 . Mo4 O13 . 103.18(11) yes
C1 . N1 C3 . 109.3(3) yes
C1 . N1 C5 . 111.6(3) yes
C3 . N1 C5 . 110.7(3) yes
N1 . C1 C2 . 109.0(3) yes
N2 . C2 C1 . 108.6(3) yes
N2 . C2 C7 . 112.6(3) yes
C1 . C2 C7 . 108.7(3) yes
N1 . C3 C4 . 107.9(3) yes
C3 . C4 C7 . 109.5(3) yes
N1 . C5 C6 . 109.0(3) yes
C5 . C6 C7 . 109.2(3) yes
C2 . C7 C4 . 107.5(3) yes
C2 . C7 C6 . 110.4(3) yes
C4 . C7 C6 . 109.1(3) yes

loop_
_geom_bond_atom_site_label_1
_geom_bond_atom_site_label_2
_geom_bond_site_symmetry_2
_geom_bond_distance
_geom_bond_publ_flag
Mo1 O1 . 1.710(2) yes
Mo1 O2 . 1.716(2) yes
Mo1 O3 . 1.924(2) yes
Mo1 O4 . 1.904(2) yes
Mo1 O5 . 2.460(2) yes
Mo1 O6 6_655 2.252(2) yes
Mo2 O3 . 1.888(2) yes
Mo2 O5 . 2.359(2) yes
Mo2 O7 . 1.712(2) yes
Mo2 O8 . 1.698(2) yes
Mo2 O9 . 2.000(2) yes
Mo2 O9 6_655 2.268(2) yes
Mo3 O4 . 1.896(2) yes
Mo3 O5 . 2.242(2) yes
Mo3 O10 . 1.700(2) yes
Mo3 O11 . 1.713(2) yes
Mo3 O12 . 2.008(2) yes
Mo3 O12 6_655 2.390(2) yes
Mo4 O5 . 2.160(2) yes
Mo4 O5 6_655 2.342(2) yes
Mo4 O6 . 1.754(2) yes
Mo4 O9 . 1.965(2) yes
Mo4 O12 . 1.942(2) yes
Mo4 O13 . 1.691(2) yes
N1 C1 . 1.500(4) yes
N1 C3 . 1.508(4) yes
N1 C5 . 1.505(4) yes
N2 C2 . 1.506(4) yes
C1 C2 . 1.539(4) yes
C2 C7 . 1.534(4) yes
C3 C4 . 1.543(5) yes
C4 C7 . 1.540(5) yes
C5 C6 . 1.528(5) yes
C6 C7 . 1.530(5) yes
